data_7206679
loop_
_publ_author_name
'Deng, Zhao-Peng'
'Qi, Hui-Ling'
'Huo, Li-Hua'
'Zhao, Hui'
'Gao, Shan'

_publ_section_title
;
 Inorganic anion induced supramolecular architectures and luminescent
 properties of flexible bis(pyridyl) based ionic salts
;
_journal_issue 22
_journal_name_full CrystEngComm
_journal_page_first 6632
_journal_paper_doi 10.1039/c1ce05628j
_journal_volume 13
_journal_year 2011
_chemical_formula_moiety 'C18 H20 N4, 2(N O3)'
_chemical_formula_sum 'C18 H20 N6 O6'
_chemical_formula_weight 416.40
_chemical_name_systematic
;
?
;
_space_group_IT_number 2
_symmetry_cell_setting triclinic
_symmetry_space_group_name_Hall '-P 1'
_symmetry_space_group_name_H-M 'P -1'
_atom_sites_solution_hydrogens geom
_atom_sites_solution_primary direct
_atom_sites_solution_secondary difmap
_audit_creation_method SHELXL-97
_cell_angle_alpha 64.75(3)
_cell_angle_beta 73.33(3)
_cell_angle_gamma 63.46(3)
_cell_formula_units_Z 1
_cell_length_a 7.9451(16)
_cell_length_b 8.6039(17)
_cell_length_c 8.7100(17)
_cell_measurement_reflns_used 1505
_cell_measurement_temperature 295(2)
_cell_measurement_theta_max 27.41
_cell_measurement_theta_min 3.11
_cell_volume 478.3(2)
_computing_cell_refinement RAPID-AUTO
_computing_data_collection 'RAPID-AUTO (Rigaku Corporation, 1998)'
_computing_data_reduction 'CrystalStructure (Rigaku/MSC and Rigaku Corporation, 2002)'
_computing_molecular_graphics 'ORTEP-II (Johnson, 1976)'
_computing_publication_material SHELXL-97
_computing_structure_refinement 'SHELXL-97 (Sheldrick, 1997)'
_computing_structure_solution 'SHELXS-97 (Sheldrick, 1997)'
_diffrn_ambient_temperature 295(2)
_diffrn_detector_area_resol_mean 10.000
_diffrn_measured_fraction_theta_full 0.992
_diffrn_measured_fraction_theta_max 0.992
_diffrn_measurement_device_type 'Rigaku RAXIS-RAPID'
_diffrn_measurement_method '\w scan'
_diffrn_radiation_monochromator graphite
_diffrn_radiation_source 'fine-focus sealed tube'
_diffrn_radiation_type MoK\a
_diffrn_radiation_wavelength 0.71073
_diffrn_reflns_av_R_equivalents 0.0448
_diffrn_reflns_av_sigmaI/netI 0.0673
_diffrn_reflns_limit_h_max 10
_diffrn_reflns_limit_h_min -10
_diffrn_reflns_limit_k_max 11
_diffrn_reflns_limit_k_min -11
_diffrn_reflns_limit_l_max 11
_diffrn_reflns_limit_l_min -11
_diffrn_reflns_number 4710
_diffrn_reflns_theta_full 27.47
_diffrn_reflns_theta_max 27.47
_diffrn_reflns_theta_min 3.10
_diffrn_standards_decay_% 0
_diffrn_standards_interval_count 0
_diffrn_standards_interval_time 0
_diffrn_standards_number 0
_exptl_absorpt_coefficient_mu 0.111
_exptl_absorpt_correction_T_max 0.9792
_exptl_absorpt_correction_T_min 0.9727
_exptl_absorpt_correction_type multi-scan
_exptl_absorpt_process_details 'ABSCOR (Higashi, 1995)'
_exptl_crystal_colour colorless
_exptl_crystal_density_diffrn 1.445
_exptl_crystal_density_method 'not measured'
_exptl_crystal_description prism
_exptl_crystal_F_000 218
_exptl_crystal_size_max 0.25
_exptl_crystal_size_mid 0.21
_exptl_crystal_size_min 0.19
_refine_diff_density_max 0.216
_refine_diff_density_min -0.181
_refine_diff_density_rms 0.050
_refine_ls_extinction_method none
_refine_ls_goodness_of_fit_ref 1.058
_refine_ls_hydrogen_treatment constr
_refine_ls_matrix_type full
_refine_ls_number_parameters 136
_refine_ls_number_reflns 2174
_refine_ls_number_restraints 0
_refine_ls_restrained_S_all 1.058
_refine_ls_R_factor_all 0.1490
_refine_ls_R_factor_gt 0.0672
_refine_ls_shift/su_max 0.000
_refine_ls_shift/su_mean 0.000
_refine_ls_structure_factor_coef Fsqd
_refine_ls_weighting_details 'calc w=1/[\s^2^(Fo^2^)+(0.0704P)^2^+0.1307P] where P=(Fo^2^+2Fc^2^)/3'
_refine_ls_weighting_scheme calc
_refine_ls_wR_factor_gt 0.1495
_refine_ls_wR_factor_ref 0.1877
_reflns_number_gt 1245
_reflns_number_total 2174
_reflns_threshold_expression I>2\s(I)
_cod_data_source_file c1ce05628j.txt
_cod_data_source_block complex1
_cod_depositor_comments
;
The following automatic conversions were performed:

'_symmetry_cell_setting' value 'Triclinic' changed to 'triclinic'
according to /home/saulius/struct/CIF-dictionaries/cif_core.dic
dictionary named 'cif_core.dic' version 2.4.1 from 2010-06-29.

Automatic conversion script
Id: cif_fix_values 1715 2011-07-08 13:25:40Z adriana 
;
_cod_original_cell_volume 478.4(2)
_cod_database_code 7206679

loop_
_symmetry_equiv_pos_as_xyz
'x, y, z'
'-x, -y, -z'

loop_
_atom_site_label
_atom_site_type_symbol
_atom_site_fract_x
_atom_site_fract_y
_atom_site_fract_z
_atom_site_U_iso_or_equiv
_atom_site_adp_type
_atom_site_occupancy
_atom_site_symmetry_multiplicity
_atom_site_calc_flag
_atom_site_refinement_flags
O1 O 0.8339(5) -0.1580(4) 0.1855(4) 0.1033(11) Uani 1 1 d .
O2 O 0.7506(5) -0.3164(4) 0.4370(4) 0.0991(10) Uani 1 1 d .
O3 O 0.8255(4) -0.4197(3) 0.2328(3) 0.0848(9) Uani 1 1 d .
N1 N 0.7534(4) 0.2672(3) 0.4891(3) 0.0542(7) Uani 1 1 d .
H1N H 0.7711 0.3564 0.3996 0.065 Uiso 1 1 calc R
N2 N 0.8217(4) 0.0947(3) 0.3180(3) 0.0523(7) Uani 1 1 d .
H2N H 0.8418 -0.0109 0.3150 0.063 Uiso 1 1 calc R
N3 N 0.8049(4) -0.2975(4) 0.2868(4) 0.0671(8) Uani 1 1 d .
C1 C 0.7716(4) 0.1127(4) 0.4707(4) 0.0448(7) Uani 1 1 d .
C2 C 0.7382(4) -0.0295(4) 0.6196(4) 0.0533(8) Uani 1 1 d .
H2 H 0.7490 -0.1383 0.6120 0.064 Uiso 1 1 calc R
C3 C 0.6904(5) -0.0081(5) 0.7739(4) 0.0622(9) Uani 1 1 d .
H3 H 0.6679 -0.1020 0.8717 0.075 Uiso 1 1 calc R
C4 C 0.6749(5) 0.1535(5) 0.7863(4) 0.0693(10) Uani 1 1 d .
H4 H 0.6421 0.1693 0.8916 0.083 Uiso 1 1 calc R
C5 C 0.7085(5) 0.2866(5) 0.6425(4) 0.0636(9) Uani 1 1 d .
H5 H 0.7005 0.3947 0.6495 0.076 Uiso 1 1 calc R
C6 C 0.8458(5) 0.2378(4) 0.1551(4) 0.0516(8) Uani 1 1 d .
H6A H 0.9309 0.1782 0.0742 0.062 Uiso 1 1 calc R
H6B H 0.9057 0.3053 0.1715 0.062 Uiso 1 1 calc R
C7 C 0.6647(4) 0.3743(4) 0.0785(4) 0.0434(7) Uani 1 1 d .
C8 C 0.6719(5) 0.5117(4) -0.0792(4) 0.0506(8) Uani 1 1 d .
H8 H 0.7879 0.5210 -0.1340 0.061 Uiso 1 1 calc R
C9 C 0.4902(5) 0.3651(4) 0.1563(4) 0.0497(8) Uani 1 1 d .
H9 H 0.4816 0.2744 0.2625 0.060 Uiso 1 1 calc R

loop_
_atom_site_aniso_label
_atom_site_aniso_U_11
_atom_site_aniso_U_22
_atom_site_aniso_U_33
_atom_site_aniso_U_23
_atom_site_aniso_U_13
_atom_site_aniso_U_12
O1 0.162(3) 0.089(2) 0.085(2) -0.0428(16) 0.0328(19) -0.085(2)
O2 0.158(3) 0.091(2) 0.0588(17) -0.0344(15) 0.0081(18) -0.060(2)
O3 0.114(2) 0.0815(18) 0.0861(19) -0.0487(15) 0.0129(16) -0.0552(17)
N1 0.0668(19) 0.0513(15) 0.0497(16) -0.0214(12) -0.0005(13) -0.0268(14)
N2 0.0662(19) 0.0460(14) 0.0497(16) -0.0213(12) -0.0066(13) -0.0209(13)
N3 0.076(2) 0.0648(19) 0.073(2) -0.0384(17) 0.0098(16) -0.0344(16)
C1 0.0402(18) 0.0494(17) 0.0479(18) -0.0217(14) -0.0070(13) -0.0136(14)
C2 0.057(2) 0.0546(19) 0.056(2) -0.0196(16) -0.0074(16) -0.0265(16)
C3 0.069(3) 0.067(2) 0.050(2) -0.0141(17) -0.0023(17) -0.0336(19)
C4 0.086(3) 0.081(3) 0.053(2) -0.0368(19) 0.0065(19) -0.038(2)
C5 0.077(3) 0.065(2) 0.060(2) -0.0328(18) 0.0003(18) -0.0303(19)
C6 0.056(2) 0.0572(19) 0.0449(18) -0.0232(15) 0.0023(15) -0.0237(17)
C7 0.0469(19) 0.0471(17) 0.0439(17) -0.0229(13) -0.0040(14) -0.0183(15)
C8 0.047(2) 0.0593(19) 0.0485(19) -0.0221(15) 0.0058(15) -0.0261(16)
C9 0.055(2) 0.0527(18) 0.0418(17) -0.0147(14) 0.0001(15) -0.0258(16)

loop_
_atom_type_symbol
_atom_type_description
_atom_type_scat_dispersion_real
_atom_type_scat_dispersion_imag
_atom_type_scat_source
C C 0.0033 0.0016 'International Tables Vol C Tables 4.2.6.8 and 6.1.1.4'
H H 0.0000 0.0000 'International Tables Vol C Tables 4.2.6.8 and 6.1.1.4'
N N 0.0061 0.0033 'International Tables Vol C Tables 4.2.6.8 and 6.1.1.4'
O O 0.0106 0.0060 'International Tables Vol C Tables 4.2.6.8 and 6.1.1.4'

loop_
_geom_angle_atom_site_label_1
_geom_angle_atom_site_label_2
_geom_angle_atom_site_label_3
_geom_angle
_geom_angle_site_symmetry_1
_geom_angle_site_symmetry_3
C5 N1 C1 122.2(3) . .
C5 N1 H1N 118.9 . .
C1 N1 H1N 118.9 . .
C1 N2 C6 125.9(2) . .
C1 N2 H2N 117.0 . .
C6 N2 H2N 117.0 . .
O2 N3 O1 121.1(3) . .
O2 N3 O3 119.8(3) . .
O1 N3 O3 119.1(3) . .
N2 C1 N1 121.0(3) . .
N2 C1 C2 121.6(3) . .
N1 C1 C2 117.4(3) . .
C3 C2 C1 120.1(3) . .
C3 C2 H2 119.9 . .
C1 C2 H2 119.9 . .
C2 C3 C4 120.2(3) . .
C2 C3 H3 119.9 . .
C4 C3 H3 119.9 . .
C5 C4 C3 118.5(3) . .
C5 C4 H4 120.8 . .
C3 C4 H4 120.8 . .
N1 C5 C4 121.6(3) . .
N1 C5 H5 119.2 . .
C4 C5 H5 119.2 . .
N2 C6 C7 114.6(3) . .
N2 C6 H6A 108.6 . .
C7 C6 H6A 108.6 . .
N2 C6 H6B 108.6 . .
C7 C6 H6B 108.6 . .
H6A C6 H6B 107.6 . .
C9 C7 C8 117.9(3) . .
C9 C7 C6 122.7(3) . .
C8 C7 C6 119.4(3) . .
C9 C8 C7 121.1(3) 2_665 .
C9 C8 H8 119.5 2_665 .
C7 C8 H8 119.5 . .
C7 C9 C8 121.0(3) . 2_665
C7 C9 H9 119.5 . .
C8 C9 H9 119.5 2_665 .

loop_
_geom_bond_atom_site_label_1
_geom_bond_atom_site_label_2
_geom_bond_distance
_geom_bond_site_symmetry_2
O1 N3 1.225(4) .
O2 N3 1.217(4) .
O3 N3 1.255(3) .
N1 C5 1.344(4) .
N1 C1 1.345(4) .
N1 H1N 0.8600 .
N2 C1 1.330(4) .
N2 C6 1.460(4) .
N2 H2N 0.8600 .
C1 C2 1.410(4) .
C2 C3 1.357(4) .
C2 H2 0.9300 .
C3 C4 1.388(4) .
C3 H3 0.9300 .
C4 C5 1.345(5) .
C4 H4 0.9300 .
C5 H5 0.9300 .
C6 C7 1.506(4) .
C6 H6A 0.9700 .
C6 H6B 0.9700 .
C7 C9 1.379(4) .
C7 C8 1.384(4) .
C8 C9 1.379(4) 2_665
C8 H8 0.9300 .
C9 C8 1.379(4) 2_665
C9 H9 0.9300 .

loop_
_geom_hbond_atom_site_label_D
_geom_hbond_atom_site_label_H
_geom_hbond_atom_site_label_A
_geom_hbond_distance_DH
_geom_hbond_distance_HA
_geom_hbond_distance_DA
_geom_hbond_angle_DHA
_geom_hbond_site_symmetry_A
N1 H1N O3 0.86 2.00 2.843(4) 166.0 1_565
N2 H2N O1 0.86 2.05 2.821(4) 148.5 .

loop_
_geom_torsion_atom_site_label_1
_geom_torsion_atom_site_label_2
_geom_torsion_atom_site_label_3
_geom_torsion_atom_site_label_4
_geom_torsion
_geom_torsion_site_symmetry_4
C6 N2 C1 N1 -5.8(5) .
C6 N2 C1 C2 175.1(3) .
C5 N1 C1 N2 -178.0(3) .
C5 N1 C1 C2 1.1(4) .
N2 C1 C2 C3 178.9(3) .
N1 C1 C2 C3 -0.2(4) .
C1 C2 C3 C4 -0.3(5) .
C2 C3 C4 C5 0.0(5) .
C1 N1 C5 C4 -1.6(5) .
C3 C4 C5 N1 1.0(6) .
C1 N2 C6 C7 -82.3(4) .
N2 C6 C7 C9 0.2(4) .
N2 C6 C7 C8 -177.6(2) .
C9 C7 C8 C9 -0.3(5) 2_665
C6 C7 C8 C9 177.6(2) 2_665
C8 C7 C9 C8 0.3(5) 2_665
C6 C7 C9 C8 -177.5(3) 2_665
